data_4330755
loop_
_publ_author_name
'Bidraha Bagh'
'Nora C. Breit'
'Klaus Harms'
'Gabriele Schatte'
'Ian J. Burgess'
'Holger Braunschweig'
'Jens M\"uller'

_publ_contact_author_address
; Department of Chemistry
  University of Saskatchewan
  Saskatoon, Saskatchewan S7N 5C9
  Canada
;
_publ_contact_author_email jens.mueller@usask.ca
_publ_contact_author_fax '001 306 966 4730'
_publ_contact_author_name 'Dr Jens M\"uller'
_publ_contact_author_phone '001 306 966 2466'
_publ_section_title
;
 [1.1]Ferrocenophanes and Bis(ferrocenyl) Species with Aluminum and
 Gallium as Bridging Elements: Synthesis, Characterization, and
 Electrochemical Studies
;
_journal_name_full 'Inorganic Chemistry'
_journal_page_first 11155
_journal_page_last 11167
_journal_paper_doi 10.1021/ic301777y
_journal_volume 51
_journal_year 2012
_chemical_formula_moiety 'C44 H56 Al2 Fe2 N2 Si2, 2 (C4 H8 O)'
_chemical_formula_sum 'C52 H72 Al2 Fe2 N2 O2 Si2'
_chemical_formula_weight 978.96
_chemical_name_systematic
; 
 ? 
;
_space_group_IT_number 14
_symmetry_cell_setting monoclinic
_symmetry_space_group_name_Hall '-P 2ybc'
_symmetry_space_group_name_H-M 'P 1 21/c 1'
_atom_sites_solution_hydrogens geom
_atom_sites_solution_primary direct
_atom_sites_solution_secondary difmap
_cell_angle_alpha 90.00
_cell_angle_beta 106.1100(17)
_cell_angle_gamma 90.00
_cell_formula_units_Z 2
_cell_length_a 11.1745(3)
_cell_length_b 19.2904(5)
_cell_length_c 12.1908(4)
_cell_measurement_reflns_used 89
_cell_measurement_temperature 173(2)
_cell_measurement_theta_max 29.80
_cell_measurement_theta_min 4.41
_cell_volume 2524.66(13)
_computing_cell_refinement 'Saint V7.53A and SADABS V2008/1 (Apex2, v2009.3-0; Bruker AXS)'
_computing_data_collection 'Bruker Instrument Service v2009, 9, 0, 0'
_computing_data_reduction 'Saint V7.53A and SADABS V2008/1 (Apex2, v2009.3-0, Bruker AXS)'
_computing_molecular_graphics ' Cameron (WinGX v1.80.05 2009), Ortep (SHELXTL-NT v6.14, Bruker AXS)'
_computing_publication_material 'WinGX v1.80.05 2009 (L. J. Farrugia)'
_computing_structure_refinement 'SHELXL-97 (Sheldrick, 1997)'
_computing_structure_solution
; SIR-2004 (M. C. Burla, R. Caliandro, M. Camalli, B. Carrozzini, 
  G. L. Cascarano, L. De Caro, C. Giacovazzo, G. Polidori
  and R. Spagna, 2005) 
;
_diffrn_ambient_temperature 173(2)
_diffrn_detector_area_resol_mean 9
_diffrn_measured_fraction_theta_full 0.981
_diffrn_measured_fraction_theta_max 0.981
_diffrn_measurement_device '62mm 4K CCD camera on D85 goniostat'
_diffrn_measurement_device_type 'Proteum R Smart 6000 (Bruker AXS)'
_diffrn_measurement_method 'CCD rotation images, \f and \w scans'
_diffrn_radiation_monochromator 'Montel200 multilayer graded optics'
_diffrn_radiation_source 'Bruker AXS FR591, fine-focus rotating anode'
_diffrn_radiation_type CuK\a
_diffrn_radiation_wavelength 1.54184
_diffrn_reflns_av_R_equivalents 0.0538
_diffrn_reflns_av_sigmaI/netI 0.0475
_diffrn_reflns_limit_h_max 13
_diffrn_reflns_limit_h_min -12
_diffrn_reflns_limit_k_max 21
_diffrn_reflns_limit_k_min -22
_diffrn_reflns_limit_l_max 14
_diffrn_reflns_limit_l_min -14
_diffrn_reflns_number 17246
_diffrn_reflns_theta_full 66.63
_diffrn_reflns_theta_max 66.63
_diffrn_reflns_theta_min 4.12
_exptl_absorpt_coefficient_mu 5.708
_exptl_absorpt_correction_T_max 0.7258
_exptl_absorpt_correction_T_min 0.6426
_exptl_absorpt_correction_type multi-scan
_exptl_absorpt_process_details 'SADABS V2008/1 (Apex2, Bruker AXS)'
_exptl_crystal_colour orange
_exptl_crystal_density_diffrn 1.288
_exptl_crystal_description cube
_exptl_crystal_F_000 1040
_exptl_crystal_size_max 0.09
_exptl_crystal_size_mid 0.06
_exptl_crystal_size_min 0.06
_refine_diff_density_max 0.443
_refine_diff_density_min -0.261
_refine_diff_density_rms 0.054
_refine_ls_extinction_method none
_refine_ls_goodness_of_fit_ref 1.015
_refine_ls_hydrogen_treatment constr
_refine_ls_matrix_type full
_refine_ls_number_parameters 331
_refine_ls_number_reflns 4373
_refine_ls_number_restraints 178
_refine_ls_restrained_S_all 1.032
_refine_ls_R_factor_all 0.0529
_refine_ls_R_factor_gt 0.0410
_refine_ls_shift/su_max 0.000
_refine_ls_shift/su_mean 0.000
_refine_ls_structure_factor_coef Fsqd
_refine_ls_weighting_details 'calc w=1/[\s^2^(Fo^2^)+(0.0640P)^2^+0.7336P] where P=(Fo^2^+2Fc^2^)/3'
_refine_ls_weighting_scheme calc
_refine_ls_wR_factor_gt 0.1060
_refine_ls_wR_factor_ref 0.1156
_reflns_number_gt 3620
_reflns_number_total 4373
_reflns_threshold_expression >2sigma(I)
_cod_data_source_file ic301777y_si_001_6.cif
_cod_data_source_block 4a
_cod_original_sg_symbol_H-M 'P 21/c'
_cod_database_code 4330755

loop_
_symmetry_equiv_pos_as_xyz
'x, y, z'
'-x, y+1/2, -z+1/2'
'-x, -y, -z'
'x, -y-1/2, z-1/2'

loop_
_atom_site_label
_atom_site_type_symbol
_atom_site_fract_x
_atom_site_fract_y
_atom_site_fract_z
_atom_site_U_iso_or_equiv
_atom_site_adp_type
_atom_site_occupancy
_atom_site_symmetry_multiplicity
_atom_site_calc_flag
_atom_site_refinement_flags
_atom_site_disorder_assembly
_atom_site_disorder_group
Fe1 Fe 0.28128(4) -0.01998(2) 0.04856(3) 0.04306(15) Uani 1 1 d . . .
Si1 Si 0.77789(8) -0.03537(4) 0.52973(7) 0.0548(2) Uani 1 1 d . . .
Al1 Al 0.52977(7) 0.10970(4) 0.09773(6) 0.0435(2) Uani 1 1 d . . .
N1 N 0.5297(2) 0.21413(11) 0.13730(19) 0.0505(5) Uani 1 1 d . . .
C1 C 0.6323(2) 0.09867(14) 0.2582(2) 0.0472(6) Uani 1 1 d . . .
C2 C 0.6850(3) 0.16303(14) 0.3006(2) 0.0499(6) Uani 1 1 d . . .
C3 C 0.7633(3) 0.16919(16) 0.4105(3) 0.0583(7) Uani 1 1 d . . .
H3 H 0.7971 0.2131 0.4379 0.070 Uiso 1 1 calc . . .
C4 C 0.7924(3) 0.11146(16) 0.4801(2) 0.0592(7) Uani 1 1 d . . .
H4 H 0.8465 0.1163 0.5550 0.071 Uiso 1 1 calc . . .
C5 C 0.7436(3) 0.04591(16) 0.4425(2) 0.0505(6) Uani 1 1 d . . .
C6 C 0.6637(3) 0.04232(14) 0.3316(2) 0.0475(6) Uani 1 1 d . . .
H6 H 0.6287 -0.0015 0.3047 0.057 Uiso 1 1 calc . . .
C7 C 0.6545(3) 0.22435(14) 0.2209(3) 0.0552(7) Uani 1 1 d . . .
H7A H 0.6541 0.2673 0.2653 0.066 Uiso 1 1 calc R . .
H7B H 0.7189 0.2293 0.1796 0.066 Uiso 1 1 calc R . .
C8 C 0.4319(3) 0.22967(15) 0.1944(3) 0.0597(7) Uani 1 1 d . . .
H8A H 0.4403 0.2778 0.2211 0.072 Uiso 1 1 calc R . .
H8B H 0.4409 0.1984 0.2596 0.072 Uiso 1 1 calc R . .
H8C H 0.3496 0.2230 0.1402 0.072 Uiso 1 1 calc R . .
C9 C 0.5158(3) 0.26131(15) 0.0390(3) 0.0653(8) Uani 1 1 d . . .
H9A H 0.4328 0.2554 -0.0144 0.078 Uiso 1 1 calc R . .
H9B H 0.5794 0.2505 0.0001 0.078 Uiso 1 1 calc R . .
H9C H 0.5258 0.3094 0.0660 0.078 Uiso 1 1 calc R . .
C10 C 0.6337(3) -0.06509(18) 0.5644(3) 0.0653(8) Uani 1 1 d . . .
H10A H 0.6117 -0.0318 0.6164 0.078 Uiso 1 1 calc R . .
H10B H 0.6484 -0.1107 0.6011 0.078 Uiso 1 1 calc R . .
H10C H 0.5653 -0.0683 0.4940 0.078 Uiso 1 1 calc R . .
C11 C 0.8246(4) -0.10417(19) 0.4426(3) 0.0790(10) Uani 1 1 d . . .
H11A H 0.7571 -0.1119 0.3727 0.095 Uiso 1 1 calc R . .
H11B H 0.8417 -0.1473 0.4867 0.095 Uiso 1 1 calc R . .
H11C H 0.8998 -0.0895 0.4224 0.095 Uiso 1 1 calc R . .
C12 C 0.9063(3) -0.0205(2) 0.6631(3) 0.0711(9) Uani 1 1 d . . .
H12A H 0.9828 -0.0082 0.6432 0.085 Uiso 1 1 calc R . .
H12B H 0.9203 -0.0628 0.7093 0.085 Uiso 1 1 calc R . .
H12C H 0.8833 0.0174 0.7068 0.085 Uiso 1 1 calc R . .
C20 C 0.3555(2) 0.07933(13) 0.0444(2) 0.0440(6) Uani 1 1 d . . .
C21 C 0.2907(3) 0.05494(15) -0.0676(2) 0.0504(6) Uani 1 1 d . . .
H21 H 0.3267 0.0496 -0.1291 0.060 Uiso 1 1 calc . . .
C22 C 0.1649(3) 0.03992(15) -0.0727(3) 0.0554(7) Uani 1 1 d . . .
H22 H 0.1030 0.0232 -0.1375 0.066 Uiso 1 1 calc . . .
C23 C 0.1482(3) 0.05428(15) 0.0357(3) 0.0532(7) Uani 1 1 d . . .
H23 H 0.0731 0.0492 0.0571 0.064 Uiso 1 1 calc . . .
C24 C 0.2641(3) 0.07774(14) 0.1068(2) 0.0471(6) Uani 1 1 d . . .
H24 H 0.2790 0.0906 0.1846 0.057 Uiso 1 1 calc . . .
C25 C 0.6253(3) 0.10758(13) -0.0161(2) 0.0484(6) Uani 1 1 d . . .
C26 C 0.5862(3) 0.08882(14) -0.1344(2) 0.0501(6) Uani 1 1 d . . .
H26 H 0.5028 0.0782 -0.1756 0.060 Uiso 1 1 calc . . .
C27 C 0.6882(3) 0.08818(15) -0.1817(3) 0.0586(7) Uani 1 1 d . . .
H27 H 0.6857 0.0771 -0.2583 0.070 Uiso 1 1 calc . . .
C28 C 0.7949(3) 0.10723(15) -0.0930(3) 0.0628(8) Uani 1 1 d . . .
H28 H 0.8774 0.1113 -0.0994 0.075 Uiso 1 1 calc . . .
C29 C 0.7567(3) 0.11903(15) 0.0065(3) 0.0577(7) Uani 1 1 d . . .
H29 H 0.8105 0.1326 0.0783 0.069 Uiso 1 1 calc . . .
O1S O 0.1859(8) 0.2133(5) 0.2852(8) 0.105(2) Uani 0.54 1 d PDU A 1
C1S C 0.1756(8) 0.2755(5) 0.3503(8) 0.096(2) Uani 0.54 1 d PDU A 1
H11S H 0.2269 0.3135 0.3327 0.115 Uiso 0.54 1 calc PR A 1
H12S H 0.2036 0.2659 0.4333 0.115 Uiso 0.54 1 calc PR A 1
C2S C 0.0428(9) 0.2943(7) 0.3151(12) 0.110(3) Uani 0.54 1 d PDU A 1
H21S H 0.0324 0.3431 0.2888 0.132 Uiso 0.54 1 calc PR A 1
H22S H 0.0063 0.2891 0.3799 0.132 Uiso 0.54 1 calc PR A 1
C3S C -0.0193(8) 0.2473(6) 0.2214(9) 0.103(3) Uani 0.54 1 d PDU A 1
H31S H -0.0615 0.2088 0.2494 0.123 Uiso 0.54 1 calc PR A 1
H32S H -0.0811 0.2724 0.1603 0.123 Uiso 0.54 1 calc PR A 1
C4S C 0.0828(9) 0.2222(5) 0.1813(7) 0.091(2) Uani 0.54 1 d PDU A 1
H41S H 0.1048 0.2562 0.1293 0.109 Uiso 0.54 1 calc PR A 1
H42S H 0.0612 0.1776 0.1406 0.109 Uiso 0.54 1 calc PR A 1
O1T O 0.1729(11) 0.2305(8) 0.3175(12) 0.136(3) Uani 0.46 1 d PDU B 2
C1T C 0.0889(15) 0.2743(7) 0.3631(8) 0.105(3) Uani 0.46 1 d PDU B 2
H11T H 0.1363 0.3115 0.4123 0.126 Uiso 0.46 1 calc PR B 2
H12T H 0.0459 0.2461 0.4084 0.126 Uiso 0.46 1 calc PR B 2
C2T C -0.0024(13) 0.3042(6) 0.2613(8) 0.092(3) Uani 0.46 1 d PDU B 2
H21T H -0.0849 0.3087 0.2760 0.111 Uiso 0.46 1 calc PR B 2
H22T H 0.0252 0.3509 0.2450 0.111 Uiso 0.46 1 calc PR B 2
C3T C -0.0113(11) 0.2600(5) 0.1670(7) 0.082(2) Uani 0.46 1 d PDU B 2
H31T H 0.0218 0.2825 0.1086 0.099 Uiso 0.46 1 calc PR B 2
H32T H -0.0984 0.2454 0.1316 0.099 Uiso 0.46 1 calc PR B 2
C4T C 0.0679(12) 0.2002(6) 0.2214(12) 0.120(4) Uani 0.46 1 d PDU B 2
H41T H 0.1022 0.1762 0.1650 0.144 Uiso 0.46 1 calc PR B 2
H42T H 0.0186 0.1666 0.2522 0.144 Uiso 0.46 1 calc PR B 2

loop_
_atom_site_aniso_label
_atom_site_aniso_U_11
_atom_site_aniso_U_22
_atom_site_aniso_U_33
_atom_site_aniso_U_23
_atom_site_aniso_U_13
_atom_site_aniso_U_12
Fe1 0.0440(3) 0.0385(2) 0.0480(2) -0.00088(16) 0.01488(18) -0.00329(17)
Si1 0.0551(5) 0.0579(5) 0.0470(4) -0.0004(3) 0.0069(3) 0.0033(4)
Al1 0.0475(4) 0.0367(4) 0.0455(4) -0.0020(3) 0.0115(3) -0.0019(3)
N1 0.0546(13) 0.0397(12) 0.0567(13) -0.0029(10) 0.0147(11) -0.0015(10)
C1 0.0471(15) 0.0442(14) 0.0491(14) -0.0051(11) 0.0113(12) -0.0013(12)
C2 0.0487(15) 0.0448(15) 0.0549(15) -0.0087(12) 0.0124(12) -0.0046(12)
C3 0.0581(17) 0.0506(16) 0.0617(17) -0.0134(14) 0.0090(14) -0.0064(13)
C4 0.0546(17) 0.0637(19) 0.0518(16) -0.0114(14) 0.0025(13) -0.0003(14)
C5 0.0465(15) 0.0552(16) 0.0478(14) -0.0068(12) 0.0096(12) -0.0015(12)
C6 0.0498(15) 0.0439(14) 0.0471(14) -0.0060(11) 0.0107(12) -0.0028(12)
C7 0.0581(17) 0.0419(15) 0.0635(17) -0.0073(13) 0.0134(14) -0.0078(13)
C8 0.0635(18) 0.0460(16) 0.0698(19) -0.0087(14) 0.0186(15) 0.0038(14)
C9 0.084(2) 0.0431(16) 0.0685(19) 0.0056(14) 0.0200(17) -0.0001(15)
C10 0.0630(19) 0.065(2) 0.0617(18) 0.0012(15) 0.0068(15) -0.0068(16)
C11 0.096(3) 0.068(2) 0.072(2) 0.0027(17) 0.023(2) 0.0191(19)
C12 0.059(2) 0.089(3) 0.0590(19) 0.0052(16) 0.0067(15) 0.0002(17)
C20 0.0496(15) 0.0366(13) 0.0442(13) 0.0030(10) 0.0106(11) 0.0020(11)
C21 0.0597(17) 0.0463(15) 0.0456(14) 0.0022(12) 0.0153(12) -0.0042(13)
C22 0.0516(16) 0.0522(16) 0.0549(16) 0.0008(13) 0.0025(13) -0.0060(13)
C23 0.0460(15) 0.0476(16) 0.0658(18) 0.0023(13) 0.0151(13) 0.0002(12)
C24 0.0500(15) 0.0419(14) 0.0493(14) -0.0017(11) 0.0135(12) -0.0007(12)
C25 0.0492(15) 0.0377(14) 0.0585(16) -0.0017(12) 0.0153(12) -0.0022(11)
C26 0.0566(16) 0.0414(14) 0.0531(15) 0.0061(11) 0.0167(13) 0.0023(12)
C27 0.076(2) 0.0454(15) 0.0629(18) 0.0116(13) 0.0332(16) 0.0068(14)
C28 0.0593(18) 0.0428(16) 0.096(2) 0.0054(15) 0.0385(18) -0.0035(13)
C29 0.0526(16) 0.0417(15) 0.080(2) -0.0095(14) 0.0198(15) -0.0078(12)
O1S 0.086(3) 0.098(5) 0.136(5) -0.029(4) 0.037(3) 0.014(3)
C1S 0.075(4) 0.087(5) 0.119(5) -0.030(4) 0.014(4) 0.004(4)
C2S 0.088(5) 0.114(7) 0.123(8) -0.041(6) 0.019(5) 0.029(5)
C3S 0.080(4) 0.105(6) 0.119(6) -0.022(5) 0.021(4) 0.000(4)
C4S 0.126(5) 0.079(5) 0.082(4) -0.004(3) 0.052(3) -0.009(4)
O1T 0.103(5) 0.130(8) 0.165(8) -0.029(6) 0.019(4) 0.038(5)
C1T 0.122(8) 0.100(6) 0.086(5) 0.001(4) 0.019(5) 0.033(6)
C2T 0.117(7) 0.080(5) 0.076(5) -0.007(4) 0.021(5) 0.023(5)
C3T 0.120(6) 0.066(5) 0.074(4) -0.010(4) 0.048(4) -0.003(4)
C4T 0.121(7) 0.096(6) 0.140(7) -0.028(5) 0.029(6) 0.024(5)

loop_
_atom_type_symbol
_atom_type_description
_atom_type_scat_dispersion_real
_atom_type_scat_dispersion_imag
_atom_type_scat_source
C C 0.0181 0.0091 'International Tables Vol C Tables 4.2.6.8 and 6.1.1.4'
H H 0.0000 0.0000 'International Tables Vol C Tables 4.2.6.8 and 6.1.1.4'
Al Al 0.2130 0.2455 'International Tables Vol C Tables 4.2.6.8 and 6.1.1.4'
Fe Fe -1.1336 3.1974 'International Tables Vol C Tables 4.2.6.8 and 6.1.1.4'
N N 0.0311 0.0180 'International Tables Vol C Tables 4.2.6.8 and 6.1.1.4'
O O 0.0492 0.0322 'International Tables Vol C Tables 4.2.6.8 and 6.1.1.4'
Si Si 0.2541 0.3302 'International Tables Vol C Tables 4.2.6.8 and 6.1.1.4'

loop_
_geom_angle_atom_site_label_1
_geom_angle_atom_site_label_2
_geom_angle_atom_site_label_3
_geom_angle
_geom_angle_site_symmetry_1
_geom_angle_site_symmetry_3
C28 Fe1 C29 40.73(13) 3_655 3_655
C28 Fe1 C22 115.74(13) 3_655 .
C29 Fe1 C22 105.13(12) 3_655 .
C28 Fe1 C23 104.61(12) 3_655 .
C29 Fe1 C23 123.66(12) 3_655 .
C22 Fe1 C23 40.57(12) . .
C28 Fe1 C24 125.92(12) 3_655 .
C29 Fe1 C24 162.23(12) 3_655 .
C22 Fe1 C24 68.02(11) . .
C23 Fe1 C24 40.65(11) . .
C28 Fe1 C27 40.79(14) 3_655 3_655
C29 Fe1 C27 68.31(13) 3_655 3_655
C22 Fe1 C27 150.99(13) . 3_655
C23 Fe1 C27 118.08(12) . 3_655
C24 Fe1 C27 109.23(11) . 3_655
C28 Fe1 C21 151.36(13) 3_655 .
C29 Fe1 C21 118.82(12) 3_655 .
C22 Fe1 C21 40.70(12) . .
C23 Fe1 C21 68.12(11) . .
C24 Fe1 C21 67.44(11) . .
C27 Fe1 C21 167.19(13) 3_655 .
C28 Fe1 C26 67.84(12) 3_655 3_655
C29 Fe1 C26 67.30(12) 3_655 3_655
C22 Fe1 C26 164.79(12) . 3_655
C23 Fe1 C26 154.61(12) . 3_655
C24 Fe1 C26 123.06(11) . 3_655
C27 Fe1 C26 40.41(11) 3_655 3_655
C21 Fe1 C26 130.01(11) . 3_655
C28 Fe1 C25 69.31(12) 3_655 3_655
C29 Fe1 C25 40.81(11) 3_655 3_655
C22 Fe1 C25 125.17(12) . 3_655
C23 Fe1 C25 161.70(12) . 3_655
C24 Fe1 C25 156.37(11) . 3_655
C27 Fe1 C25 69.27(11) 3_655 3_655
C21 Fe1 C25 108.50(11) . 3_655
C26 Fe1 C25 40.59(11) 3_655 3_655
C28 Fe1 C20 164.76(12) 3_655 .
C29 Fe1 C20 154.29(12) 3_655 .
C22 Fe1 C20 68.95(11) . .
C23 Fe1 C20 68.94(11) . .
C24 Fe1 C20 40.50(10) . .
C27 Fe1 C20 128.92(12) 3_655 .
C21 Fe1 C20 40.57(10) . .
C26 Fe1 C20 111.75(11) 3_655 .
C25 Fe1 C20 121.04(11) 3_655 .
C11 Si1 C10 107.87(18) . .
C11 Si1 C12 109.67(18) . .
C10 Si1 C12 110.67(16) . .
C11 Si1 C5 108.55(15) . .
C10 Si1 C5 109.40(14) . .
C12 Si1 C5 110.60(15) . .
C20 Al1 C25 116.21(11) . .
C20 Al1 C1 122.84(11) . .
C25 Al1 C1 114.47(12) . .
C20 Al1 N1 107.62(10) . .
C25 Al1 N1 102.67(10) . .
C1 Al1 N1 84.96(10) . .
C9 N1 C8 109.3(2) . .
C9 N1 C7 109.9(2) . .
C8 N1 C7 108.9(2) . .
C9 N1 Al1 114.62(18) . .
C8 N1 Al1 110.76(17) . .
C7 N1 Al1 103.09(16) . .
C6 C1 C2 116.6(2) . .
C6 C1 Al1 133.8(2) . .
C2 C1 Al1 109.6(2) . .
C3 C2 C1 121.2(3) . .
C3 C2 C7 121.6(2) . .
C1 C2 C7 117.2(2) . .
C4 C3 C2 120.1(3) . .
C4 C3 H3 120.0 . .
C2 C3 H3 120.0 . .
C3 C4 C5 121.5(3) . .
C3 C4 H4 119.3 . .
C5 C4 H4 119.3 . .
C6 C5 C4 116.5(3) . .
C6 C5 Si1 118.8(2) . .
C4 C5 Si1 124.7(2) . .
C1 C6 C5 124.2(3) . .
C1 C6 H6 117.9 . .
C5 C6 H6 117.9 . .
N1 C7 C2 109.7(2) . .
N1 C7 H7A 109.7 . .
C2 C7 H7A 109.7 . .
N1 C7 H7B 109.7 . .
C2 C7 H7B 109.7 . .
H7A C7 H7B 108.2 . .
N1 C8 H8A 109.5 . .
N1 C8 H8B 109.5 . .
H8A C8 H8B 109.5 . .
N1 C8 H8C 109.5 . .
H8A C8 H8C 109.5 . .
H8B C8 H8C 109.5 . .
N1 C9 H9A 109.5 . .
N1 C9 H9B 109.5 . .
H9A C9 H9B 109.5 . .
N1 C9 H9C 109.5 . .
H9A C9 H9C 109.5 . .
H9B C9 H9C 109.5 . .
Si1 C10 H10A 109.5 . .
Si1 C10 H10B 109.5 . .
H10A C10 H10B 109.5 . .
Si1 C10 H10C 109.5 . .
H10A C10 H10C 109.5 . .
H10B C10 H10C 109.5 . .
Si1 C11 H11A 109.5 . .
Si1 C11 H11B 109.5 . .
H11A C11 H11B 109.5 . .
Si1 C11 H11C 109.5 . .
H11A C11 H11C 109.5 . .
H11B C11 H11C 109.5 . .
Si1 C12 H12A 109.5 . .
Si1 C12 H12B 109.5 . .
H12A C12 H12B 109.5 . .
Si1 C12 H12C 109.5 . .
H12A C12 H12C 109.5 . .
H12B C12 H12C 109.5 . .
C24 C20 C21 104.6(2) . .
C24 C20 Al1 128.21(19) . .
C21 C20 Al1 127.2(2) . .
C24 C20 Fe1 67.81(14) . .
C21 C20 Fe1 67.94(15) . .
Al1 C20 Fe1 128.90(13) . .
C22 C21 C20 109.9(2) . .
C22 C21 Fe1 69.27(16) . .
C20 C21 Fe1 71.49(15) . .
C22 C21 H21 125.0 . .
C20 C21 H21 125.0 . .
Fe1 C21 H21 125.8 . .
C23 C22 C21 107.7(2) . .
C23 C22 Fe1 69.84(17) . .
C21 C22 Fe1 70.03(16) . .
C23 C22 H22 126.1 . .
C21 C22 H22 126.1 . .
Fe1 C22 H22 125.6 . .
C22 C23 C24 107.4(2) . .
C22 C23 Fe1 69.59(17) . .
C24 C23 Fe1 69.77(16) . .
C22 C23 H23 126.3 . .
C24 C23 H23 126.3 . .
Fe1 C23 H23 125.9 . .
C23 C24 C20 110.4(2) . .
C23 C24 Fe1 69.58(16) . .
C20 C24 Fe1 71.68(15) . .
C23 C24 H24 124.8 . .
C20 C24 H24 124.8 . .
Fe1 C24 H24 125.5 . .
C26 C25 C29 104.1(2) . .
C26 C25 Al1 129.8(2) . .
C29 C25 Al1 125.9(2) . .
C26 C25 Fe1 68.46(15) . 3_655
C29 C25 Fe1 67.71(16) . 3_655
Al1 C25 Fe1 123.27(14) . 3_655
C27 C26 C25 111.0(3) . .
C27 C26 Fe1 69.63(16) . 3_655
C25 C26 Fe1 70.96(15) . 3_655
C27 C26 H26 124.5 . .
C25 C26 H26 124.5 . .
Fe1 C26 H26 126.5 3_655 .
C26 C27 C28 106.8(3) . .
C26 C27 Fe1 69.95(16) . 3_655
C28 C27 Fe1 68.98(17) . 3_655
C26 C27 H27 126.6 . .
C28 C27 H27 126.6 . .
Fe1 C27 H27 126.1 3_655 .
C29 C28 C27 107.8(3) . .
C29 C28 Fe1 69.78(16) . 3_655
C27 C28 Fe1 70.23(16) . 3_655
C29 C28 H28 126.1 . .
C27 C28 H28 126.1 . .
Fe1 C28 H28 125.5 3_655 .
C28 C29 C25 110.3(3) . .
C28 C29 Fe1 69.49(17) . 3_655
C25 C29 Fe1 71.47(15) . 3_655
C28 C29 H29 124.8 . .
C25 C29 H29 124.8 . .
Fe1 C29 H29 125.8 3_655 .
C1S O1S C4S 102.2(7) . .
O1S C1S C2S 105.6(7) . .
O1S C1S H11S 110.6 . .
C2S C1S H11S 110.6 . .
O1S C1S H12S 110.6 . .
C2S C1S H12S 110.6 . .
H11S C1S H12S 108.7 . .
C1S C2S C3S 107.1(7) . .
C1S C2S H21S 110.3 . .
C3S C2S H21S 110.3 . .
C1S C2S H22S 110.3 . .
C3S C2S H22S 110.3 . .
H21S C2S H22S 108.5 . .
C4S C3S C2S 102.8(7) . .
C4S C3S H31S 111.2 . .
C2S C3S H31S 111.2 . .
C4S C3S H32S 111.2 . .
C2S C3S H32S 111.2 . .
H31S C3S H32S 109.1 . .
C3S C4S O1S 104.6(7) . .
C3S C4S H41S 110.8 . .
O1S C4S H41S 110.8 . .
C3S C4S H42S 110.8 . .
O1S C4S H42S 110.8 . .
H41S C4S H42S 108.9 . .
C1T O1T C4T 94.3(9) . .
O1T C1T C2T 105.6(9) . .
O1T C1T H11T 110.6 . .
C2T C1T H11T 110.6 . .
O1T C1T H12T 110.6 . .
C2T C1T H12T 110.6 . .
H11T C1T H12T 108.8 . .
C3T C2T C1T 108.7(8) . .
C3T C2T H21T 109.9 . .
C1T C2T H21T 109.9 . .
C3T C2T H22T 109.9 . .
C1T C2T H22T 109.9 . .
H21T C2T H22T 108.3 . .
C2T C3T C4T 101.9(8) . .
C2T C3T H31T 111.4 . .
C4T C3T H31T 111.4 . .
C2T C3T H32T 111.4 . .
C4T C3T H32T 111.4 . .
H31T C3T H32T 109.2 . .
C3T C4T O1T 106.2(10) . .
C3T C4T H41T 110.5 . .
O1T C4T H41T 110.5 . .
C3T C4T H42T 110.5 . .
O1T C4T H42T 110.5 . .
H41T C4T H42T 108.7 . .

loop_
_geom_bond_atom_site_label_1
_geom_bond_atom_site_label_2
_geom_bond_distance
_geom_bond_site_symmetry_2
Fe1 C28 2.027(3) 3_655
Fe1 C29 2.031(3) 3_655
Fe1 C22 2.036(3) .
Fe1 C23 2.040(3) .
Fe1 C24 2.042(3) .
Fe1 C27 2.043(3) 3_655
Fe1 C21 2.046(3) .
Fe1 C26 2.048(3) 3_655
Fe1 C25 2.081(3) 3_655
Fe1 C20 2.094(3) .
Si1 C11 1.863(4) .
Si1 C10 1.866(3) .
Si1 C12 1.869(3) .
Si1 C5 1.873(3) .
Al1 C20 1.964(3) .
Al1 C25 1.972(3) .
Al1 C1 1.985(3) .
Al1 N1 2.071(2) .
N1 C9 1.479(4) .
N1 C8 1.480(4) .
N1 C7 1.495(4) .
C1 C6 1.390(4) .
C1 C2 1.409(4) .
C2 C3 1.387(4) .
C2 C7 1.509(4) .
C3 C4 1.383(4) .
C3 H3 0.9500 .
C4 C5 1.403(4) .
C4 H4 0.9500 .
C5 C6 1.401(4) .
C6 H6 0.9500 .
C7 H7A 0.9900 .
C7 H7B 0.9900 .
C8 H8A 0.9800 .
C8 H8B 0.9800 .
C8 H8C 0.9800 .
C9 H9A 0.9800 .
C9 H9B 0.9800 .
C9 H9C 0.9800 .
C10 H10A 0.9800 .
C10 H10B 0.9800 .
C10 H10C 0.9800 .
C11 H11A 0.9800 .
C11 H11B 0.9800 .
C11 H11C 0.9800 .
C12 H12A 0.9800 .
C12 H12B 0.9800 .
C12 H12C 0.9800 .
C20 C24 1.432(4) .
C20 C21 1.436(4) .
C21 C22 1.420(4) .
C21 H21 0.9500 .
C22 C23 1.413(4) .
C22 H22 0.9500 .
C23 C24 1.418(4) .
C23 H23 0.9500 .
C24 H24 0.9500 .
C25 C26 1.432(4) .
C25 C29 1.435(4) .
C25 Fe1 2.081(3) 3_655
C26 C27 1.413(4) .
C26 Fe1 2.048(3) 3_655
C26 H26 0.9500 .
C27 C28 1.419(5) .
C27 Fe1 2.043(3) 3_655
C27 H27 0.9500 .
C28 C29 1.412(5) .
C28 Fe1 2.027(3) 3_655
C28 H28 0.9500 .
C29 Fe1 2.031(3) 3_655
C29 H29 0.9500 .
O1S C1S 1.460(10) .
O1S C4S 1.467(10) .
C1S C2S 1.472(10) .
C1S H11S 0.9900 .
C1S H12S 0.9900 .
C2S C3S 1.473(12) .
C2S H21S 0.9900 .
C2S H22S 0.9900 .
C3S C4S 1.444(10) .
C3S H31S 0.9900 .
C3S H32S 0.9900 .
C4S H41S 0.9900 .
C4S H42S 0.9900 .
O1T C1T 1.480(12) .
O1T C4T 1.526(13) .
C1T C2T 1.487(11) .
C1T H11T 0.9900 .
C1T H12T 0.9900 .
C2T C3T 1.413(12) .
C2T H21T 0.9900 .
C2T H22T 0.9900 .
C3T C4T 1.492(12) .
C3T H31T 0.9900 .
C3T H32T 0.9900 .
C4T H41T 0.9900 .
C4T H42T 0.9900 .

loop_
_geom_torsion_atom_site_label_1
_geom_torsion_atom_site_label_2
_geom_torsion_atom_site_label_3
_geom_torsion_atom_site_label_4
_geom_torsion
_geom_torsion_site_symmetry_1
_geom_torsion_site_symmetry_4
C20 Al1 N1 C9 -84.5(2) . .
C25 Al1 N1 C9 38.6(2) . .
C1 Al1 N1 C9 152.6(2) . .
C20 Al1 N1 C8 39.7(2) . .
C25 Al1 N1 C8 162.85(19) . .
C1 Al1 N1 C8 -83.2(2) . .
C20 Al1 N1 C7 156.08(17) . .
C25 Al1 N1 C7 -80.80(18) . .
C1 Al1 N1 C7 33.18(18) . .
C20 Al1 C1 C6 55.3(3) . .
C25 Al1 C1 C6 -95.3(3) . .
N1 Al1 C1 C6 163.1(3) . .
C20 Al1 C1 C2 -127.1(2) . .
C25 Al1 C1 C2 82.3(2) . .
N1 Al1 C1 C2 -19.3(2) . .
C6 C1 C2 C3 -0.4(4) . .
Al1 C1 C2 C3 -178.5(2) . .
C6 C1 C2 C7 178.4(3) . .
Al1 C1 C2 C7 0.3(3) . .
C1 C2 C3 C4 0.8(5) . .
C7 C2 C3 C4 -178.0(3) . .
C2 C3 C4 C5 -0.4(5) . .
C3 C4 C5 C6 -0.4(5) . .
C3 C4 C5 Si1 179.6(2) . .
C11 Si1 C5 C6 49.9(3) . .
C10 Si1 C5 C6 -67.6(3) . .
C12 Si1 C5 C6 170.3(2) . .
C11 Si1 C5 C4 -130.1(3) . .
C10 Si1 C5 C4 112.4(3) . .
C12 Si1 C5 C4 -9.8(3) . .
C2 C1 C6 C5 -0.4(4) . .
Al1 C1 C6 C5 177.1(2) . .
C4 C5 C6 C1 0.8(4) . .
Si1 C5 C6 C1 -179.2(2) . .
C9 N1 C7 C2 -162.5(2) . .
C8 N1 C7 C2 77.7(3) . .
Al1 N1 C7 C2 -39.9(2) . .
C3 C2 C7 N1 -152.7(3) . .
C1 C2 C7 N1 28.4(3) . .
C25 Al1 C20 C24 -177.7(2) . .
C1 Al1 C20 C24 32.2(3) . .
N1 Al1 C20 C24 -63.3(2) . .
C25 Al1 C20 C21 0.9(3) . .
C1 Al1 C20 C21 -149.2(2) . .
N1 Al1 C20 C21 115.3(2) . .
C25 Al1 C20 Fe1 91.28(18) . .
C1 Al1 C20 Fe1 -58.9(2) . .
N1 Al1 C20 Fe1 -154.33(14) . .
C28 Fe1 C20 C24 -30.5(5) 3_655 .
C29 Fe1 C20 C24 161.5(3) 3_655 .
C22 Fe1 C20 C24 80.40(17) . .
C23 Fe1 C20 C24 36.78(16) . .
C27 Fe1 C20 C24 -72.93(19) 3_655 .
C21 Fe1 C20 C24 117.3(2) . .
C26 Fe1 C20 C24 -115.92(16) 3_655 .
C25 Fe1 C20 C24 -160.35(15) 3_655 .
C28 Fe1 C20 C21 -147.9(4) 3_655 .
C29 Fe1 C20 C21 44.2(3) 3_655 .
C22 Fe1 C20 C21 -36.93(17) . .
C23 Fe1 C20 C21 -80.55(17) . .
C24 Fe1 C20 C21 -117.3(2) . .
C27 Fe1 C20 C21 169.74(17) 3_655 .
C26 Fe1 C20 C21 126.75(17) 3_655 .
C25 Fe1 C20 C21 82.33(19) 3_655 .
C28 Fe1 C20 Al1 91.4(5) 3_655 .
C29 Fe1 C20 Al1 -76.6(3) 3_655 .
C22 Fe1 C20 Al1 -157.6(2) . .
C23 Fe1 C20 Al1 158.7(2) . .
C24 Fe1 C20 Al1 122.0(2) . .
C27 Fe1 C20 Al1 49.0(2) 3_655 .
C21 Fe1 C20 Al1 -120.7(2) . .
C26 Fe1 C20 Al1 6.0(2) 3_655 .
C25 Fe1 C20 Al1 -38.4(2) 3_655 .
C24 C20 C21 C22 0.6(3) . .
Al1 C20 C21 C22 -178.3(2) . .
Fe1 C20 C21 C22 58.8(2) . .
C24 C20 C21 Fe1 -58.22(17) . .
Al1 C20 C21 Fe1 122.9(2) . .
C28 Fe1 C21 C22 42.3(3) 3_655 .
C29 Fe1 C21 C22 79.47(19) 3_655 .
C23 Fe1 C21 C22 -37.97(17) . .
C24 Fe1 C21 C22 -82.04(18) . .
C27 Fe1 C21 C22 -159.4(5) 3_655 .
C26 Fe1 C21 C22 162.97(17) 3_655 .
C25 Fe1 C21 C22 122.85(17) 3_655 .
C20 Fe1 C21 C22 -120.7(2) . .
C28 Fe1 C21 C20 163.0(2) 3_655 .
C29 Fe1 C21 C20 -159.82(16) 3_655 .
C22 Fe1 C21 C20 120.7(2) . .
C23 Fe1 C21 C20 82.74(17) . .
C24 Fe1 C21 C20 38.67(15) . .
C27 Fe1 C21 C20 -38.7(6) 3_655 .
C26 Fe1 C21 C20 -76.3(2) 3_655 .
C25 Fe1 C21 C20 -116.44(16) 3_655 .
C20 C21 C22 C23 -0.2(3) . .
Fe1 C21 C22 C23 59.9(2) . .
C20 C21 C22 Fe1 -60.12(19) . .
C28 Fe1 C22 C23 82.4(2) 3_655 .
C29 Fe1 C22 C23 124.55(17) 3_655 .
C24 Fe1 C22 C23 -38.13(16) . .
C27 Fe1 C22 C23 52.1(3) 3_655 .
C21 Fe1 C22 C23 -118.6(2) . .
C26 Fe1 C22 C23 -177.4(4) 3_655 .
C25 Fe1 C22 C23 164.32(16) 3_655 .
C20 Fe1 C22 C23 -81.81(17) . .
C28 Fe1 C22 C21 -159.01(17) 3_655 .
C29 Fe1 C22 C21 -116.83(17) 3_655 .
C23 Fe1 C22 C21 118.6(2) . .
C24 Fe1 C22 C21 80.48(17) . .
C27 Fe1 C22 C21 170.7(2) 3_655 .
C26 Fe1 C22 C21 -58.8(5) 3_655 .
C25 Fe1 C22 C21 -77.06(19) 3_655 .
C20 Fe1 C22 C21 36.81(16) . .
C21 C22 C23 C24 -0.2(3) . .
Fe1 C22 C23 C24 59.8(2) . .
C21 C22 C23 Fe1 -60.0(2) . .
C28 Fe1 C23 C22 -112.69(19) 3_655 .
C29 Fe1 C23 C22 -72.8(2) 3_655 .
C24 Fe1 C23 C22 118.5(2) . .
C27 Fe1 C23 C22 -154.29(18) 3_655 .
C21 Fe1 C23 C22 38.09(17) . .
C26 Fe1 C23 C22 178.4(2) 3_655 .
C25 Fe1 C23 C22 -44.7(4) 3_655 .
C20 Fe1 C23 C22 81.83(18) . .
C28 Fe1 C23 C24 128.83(18) 3_655 .
C29 Fe1 C23 C24 168.72(17) 3_655 .
C22 Fe1 C23 C24 -118.5(2) . .
C27 Fe1 C23 C24 87.23(19) 3_655 .
C21 Fe1 C23 C24 -80.39(17) . .
C26 Fe1 C23 C24 59.9(3) 3_655 .
C25 Fe1 C23 C24 -163.2(3) 3_655 .
C20 Fe1 C23 C24 -36.65(15) . .
C22 C23 C24 C20 0.6(3) . .
Fe1 C23 C24 C20 60.28(19) . .
C22 C23 C24 Fe1 -59.7(2) . .
C21 C20 C24 C23 -0.7(3) . .
Al1 C20 C24 C23 178.2(2) . .
Fe1 C20 C24 C23 -59.0(2) . .
C21 C20 C24 Fe1 58.31(18) . .
Al1 C20 C24 Fe1 -122.8(2) . .
C28 Fe1 C24 C23 -68.6(2) 3_655 .
C29 Fe1 C24 C23 -32.2(5) 3_655 .
C22 Fe1 C24 C23 38.06(17) . .
C27 Fe1 C24 C23 -111.03(18) 3_655 .
C21 Fe1 C24 C23 82.21(18) . .
C26 Fe1 C24 C23 -153.72(16) 3_655 .
C25 Fe1 C24 C23 166.9(2) 3_655 .
C20 Fe1 C24 C23 120.9(2) . .
C28 Fe1 C24 C20 170.51(17) 3_655 .
C29 Fe1 C24 C20 -153.2(4) 3_655 .
C22 Fe1 C24 C20 -82.88(16) . .
C23 Fe1 C24 C20 -120.9(2) . .
C27 Fe1 C24 C20 128.03(16) 3_655 .
C21 Fe1 C24 C20 -38.73(15) . .
C26 Fe1 C24 C20 85.34(17) 3_655 .
C25 Fe1 C24 C20 46.0(3) 3_655 .
C20 Al1 C25 C26 1.9(3) . .
C1 Al1 C25 C26 154.5(2) . .
N1 Al1 C25 C26 -115.3(2) . .
C20 Al1 C25 C29 -171.8(2) . .
C1 Al1 C25 C29 -19.2(3) . .
N1 Al1 C25 C29 71.0(3) . .
C20 Al1 C25 Fe1 -86.67(18) . 3_655
C1 Al1 C25 Fe1 65.97(19) . 3_655
N1 Al1 C25 Fe1 156.16(14) . 3_655
C29 C25 C26 C27 0.5(3) . .
Al1 C25 C26 C27 -174.3(2) . .
Fe1 C25 C26 C27 -58.2(2) 3_655 .
C29 C25 C26 Fe1 58.72(18) . 3_655
Al1 C25 C26 Fe1 -116.0(2) . 3_655
C25 C26 C27 C28 -0.4(3) . .
Fe1 C26 C27 C28 -59.4(2) 3_655 .
C25 C26 C27 Fe1 59.0(2) . 3_655
C26 C27 C28 C29 0.1(3) . .
Fe1 C27 C28 C29 -59.9(2) 3_655 .
C26 C27 C28 Fe1 60.01(19) . 3_655
C27 C28 C29 C25 0.2(3) . .
Fe1 C28 C29 C25 -60.0(2) 3_655 .
C27 C28 C29 Fe1 60.2(2) . 3_655
C26 C25 C29 C28 -0.4(3) . .
Al1 C25 C29 C28 174.6(2) . .
Fe1 C25 C29 C28 58.8(2) 3_655 .
C26 C25 C29 Fe1 -59.22(18) . 3_655
Al1 C25 C29 Fe1 115.8(2) . 3_655
C4S O1S C1S C2S 28.8(13) . .
O1S C1S C2S C3S -6.0(15) . .
C1S C2S C3S C4S -19.7(15) . .
C2S C3S C4S O1S 38.1(13) . .
C1S O1S C4S C3S -42.1(11) . .
C4T O1T C1T C2T -41.9(16) . .
O1T C1T C2T C3T 24.9(18) . .
C1T C2T C3T C4T 5.7(16) . .
C2T C3T C4T O1T -33.9(15) . .
C1T O1T C4T C3T 46.8(15) . .
